data_7214630
loop_
_publ_author_name
'Barcel\'o-Oliver, Miquel'
'Baquero, Beatriz A.'
'Bauz\'a, Antonio'
'Garc\'ia-Raso, Angel'
'Terr\'on, Angel'
'Mata, Ignasi'
'Molins, Elies'
'Frontera, Antonio'

_publ_section_title
;
 Experimental and theoretical study of thymine and cytosine derivatives:
 the crucial role of weak noncovalent interactions
;
_journal_issue 18
_journal_name_full CrystEngComm
_journal_page_first 5777
_journal_paper_doi 10.1039/c2ce25580d
_journal_volume 14
_journal_year 2012
_chemical_compound_source 'synthesis as described'
_chemical_formula_moiety 'C10 H18 N3 O, Br'
_chemical_formula_sum 'C10 H18 Br N3 O'
_chemical_formula_weight 276.18
_chemical_name_systematic
;
?
;
_space_group_IT_number 2
_symmetry_cell_setting triclinic
_symmetry_Int_Tables_number 2
_symmetry_space_group_name_Hall '-P 1'
_symmetry_space_group_name_H-M 'P -1'
_atom_sites_solution_hydrogens geom
_atom_sites_solution_primary direct
_atom_sites_solution_secondary difmap
_audit_conform_dict_location ftp://ftp.iucr.org/pub/cif_core.dic
_audit_conform_dict_name cif_core.dic
_audit_conform_dict_version 2.4
_audit_creation_date 2012-05-25T11:23:21-00:00
_audit_creation_method 'WinGX routine CIF_UPDATE'
_cell_angle_alpha 89.62(5)
_cell_angle_beta 84.50(3)
_cell_angle_gamma 81.14(3)
_cell_formula_units_Z 2
_cell_length_a 6.6850(10)
_cell_length_b 8.004(3)
_cell_length_c 12.907(6)
_cell_measurement_reflns_used 25
_cell_measurement_temperature 294(2)
_cell_measurement_theta_max 16.5
_cell_measurement_theta_min 4.6
_cell_measurement_wavelength 0.71073
_cell_volume 679.2(4)
_computing_cell_refinement 'CAD4 Express (Enraf Nonius, 1994)'
_computing_data_collection 'CAD4 Express (Enraf Nonius, 1994)'
_computing_data_reduction 'XCAD4 (Harms & Wocadlo, 1995)'
_computing_molecular_graphics 'Ortep-3 for Windows (Farrugia, 1997)'
_computing_publication_material 'WinGX publication routines (Farrugia, 1999)'
_computing_structure_refinement 'SHELXL-97 (Sheldrick, 2008)'
_computing_structure_solution 'SIR2004 (Giacovazzo et al, 2004)'
_diffrn_ambient_temperature 294(2)
_diffrn_detector 'scintillation LiI'
_diffrn_detector_dtime 1.195
_diffrn_measured_fraction_theta_full 0.998
_diffrn_measured_fraction_theta_max 0.998
_diffrn_measurement_device '\k-geometry diffractometer'
_diffrn_measurement_device_type 'Enraf Nonius CAD4'
_diffrn_measurement_method 'non-profiled \w scans'
_diffrn_orient_matrix_type
;
x-axis points to radiation source
the matrix is specified in reciprocal space
;
_diffrn_orient_matrix_UB_11 -0.025288
_diffrn_orient_matrix_UB_12 0.057086
_diffrn_orient_matrix_UB_13 0.069721
_diffrn_orient_matrix_UB_21 -0.04774
_diffrn_orient_matrix_UB_22 -0.103415
_diffrn_orient_matrix_UB_23 0.031176
_diffrn_orient_matrix_UB_31 0.14203
_diffrn_orient_matrix_UB_32 -0.045047
_diffrn_orient_matrix_UB_33 0.01497
_diffrn_radiation_monochromator graphite
_diffrn_radiation_probe x-ray
_diffrn_radiation_type MoK\a
_diffrn_radiation_wavelength 0.71073
_diffrn_reflns_av_R_equivalents 0.0332
_diffrn_reflns_av_unetI/netI 0.0947
_diffrn_reflns_limit_h_max 8
_diffrn_reflns_limit_h_min -8
_diffrn_reflns_limit_k_max 9
_diffrn_reflns_limit_k_min -9
_diffrn_reflns_limit_l_max 15
_diffrn_reflns_limit_l_min 0
_diffrn_reflns_number 2785
_diffrn_reflns_theta_full 26
_diffrn_reflns_theta_max 26
_diffrn_reflns_theta_min 1.59
_diffrn_source 'Enraf Nonius FR590'
_diffrn_standards_decay_% 1
_diffrn_standards_interval_time 60
_diffrn_standards_number 2
_exptl_absorpt_coefficient_mu 3.009
_exptl_absorpt_correction_T_max 0.8375
_exptl_absorpt_correction_T_min 0.3444
_exptl_absorpt_correction_type gaussian
_exptl_absorpt_process_details
;
a grid of 8 x 8 x 8 = 512 sampling points was used
;
_exptl_crystal_colour colourless
_exptl_crystal_density_diffrn 1.35
_exptl_crystal_density_method 'not measured'
_exptl_crystal_description prism
_exptl_crystal_F_000 284
_exptl_crystal_size_max 0.5
_exptl_crystal_size_mid 0.12
_exptl_crystal_size_min 0.06
_refine_diff_density_max 0.401
_refine_diff_density_min -0.404
_refine_diff_density_rms 0.094
_refine_ls_extinction_method none
_refine_ls_goodness_of_fit_ref 1.016
_refine_ls_hydrogen_treatment constr
_refine_ls_matrix_type full
_refine_ls_number_parameters 229
_refine_ls_number_reflns 2661
_refine_ls_number_restraints 417
_refine_ls_restrained_S_all 0.959
_refine_ls_R_factor_all 0.1309
_refine_ls_R_factor_gt 0.0547
_refine_ls_shift/su_max 0.047
_refine_ls_shift/su_mean 0.001
_refine_ls_structure_factor_coef Fsqd
_refine_ls_weighting_details 'calc w=1/[\s^2^(Fo^2^)+(0.0666P)^2^+0.0000P] where P=(Fo^2^+2Fc^2^)/3'
_refine_ls_weighting_scheme calc
_refine_ls_wR_factor_gt 0.1126
_refine_ls_wR_factor_ref 0.1344
_reflns_number_gt 1532
_reflns_number_total 2661
_reflns_threshold_expression >2\s(I)
_cod_data_source_file c2ce25580d.txt
_cod_data_source_block pm166b
_cod_database_code 7214630

loop_
_symmetry_equiv_pos_as_xyz
'x, y, z'
'-x, -y, -z'

loop_
_atom_site_label
_atom_site_type_symbol
_atom_site_fract_x
_atom_site_fract_y
_atom_site_fract_z
_atom_site_U_iso_or_equiv
_atom_site_adp_type
_atom_site_occupancy
_atom_site_symmetry_multiplicity
_atom_site_calc_flag
_atom_site_refinement_flags
_atom_site_disorder_assembly
_atom_site_disorder_group
Br1 Br 0.27880(7) 0.37201(6) -0.07834(5) 0.0682(2) Uani 1 1 d . . .
N1 N 0.1950(5) 0.2067(5) 0.1814(4) 0.0568(11) Uani 1 1 d U . .
C2 C 0.3768(7) 0.1049(6) 0.1547(5) 0.0617(15) Uani 1 1 d U A .
O2 O 0.5403(5) 0.1462(4) 0.1630(4) 0.0846(13) Uani 1 1 d U . .
N3 N 0.3604(5) -0.0526(4) 0.1171(3) 0.0558(12) Uani 1 1 d U . .
H3 H 0.4721 -0.1193 0.0996 0.067 Uiso 1 1 calc R A .
C4 C 0.1853(6) -0.1126(6) 0.1052(4) 0.0485(13) Uani 1 1 d U A .
N4 N 0.1918(6) -0.2619(5) 0.0672(4) 0.0636(13) Uani 1 1 d U . .
H4A H 0.3071 -0.3233 0.0494 0.076 Uiso 1 1 calc R A .
H4B H 0.0807 -0.3003 0.0595 0.076 Uiso 1 1 calc R . .
C5 C 0.0027(6) -0.0020(6) 0.1354(4) 0.0570(14) Uani 1 1 d U . .
H5 H -0.1231 -0.0358 0.1304 0.068 Uiso 1 1 calc R A .
C6 C 0.0148(6) 0.1516(6) 0.1711(4) 0.0547(14) Uani 1 1 d U A .
H6 H -0.1053 0.2246 0.1898 0.066 Uiso 1 1 calc R . .
C7 C 0.2003(8) 0.3794(6) 0.2187(5) 0.0699(16) Uani 0.5 1 d PDU A 1
H7A H 0.0997 0.4562 0.1853 0.084 Uiso 0.5 1 calc PR A 1
H7B H 0.3325 0.4091 0.1956 0.084 Uiso 0.5 1 calc PR A 1
C8 C 0.162(3) 0.4097(15) 0.3344(9) 0.092(5) Uani 0.5 1 d PDU A 1
H8A H 0.2589 0.3341 0.371 0.11 Uiso 0.5 1 calc PR A 1
H8B H 0.0256 0.3926 0.3597 0.11 Uiso 0.5 1 calc PR A 1
C9 C 0.193(3) 0.611(2) 0.3506(16) 0.142(7) Uani 0.5 1 d PDU A 1
H9A H 0.1283 0.6781 0.2968 0.17 Uiso 0.5 1 calc PR A 1
H9B H 0.123 0.651 0.4172 0.17 Uiso 0.5 1 calc PR A 1
C10 C 0.371(3) 0.633(2) 0.348(2) 0.139(6) Uani 0.5 1 d PDU A 1
H10A H 0.4316 0.6215 0.2764 0.167 Uiso 0.5 1 calc PR A 1
H10B H 0.4446 0.5462 0.3884 0.167 Uiso 0.5 1 calc PR A 1
C11 C 0.393(3) 0.814(2) 0.3916(16) 0.137(7) Uani 0.5 1 d PDU A 1
H11A H 0.3055 0.8999 0.3565 0.165 Uiso 0.5 1 calc PR A 1
H11B H 0.346 0.8202 0.4652 0.165 Uiso 0.5 1 calc PR A 1
C12 C 0.590(3) 0.848(2) 0.3783(14) 0.155(7) Uani 0.5 1 d PDU A 1
H12A H 0.6736 0.7734 0.4209 0.232 Uiso 0.5 1 calc PR A 1
H12B H 0.5919 0.9631 0.3983 0.232 Uiso 0.5 1 calc PR A 1
H12C H 0.642 0.8314 0.3066 0.232 Uiso 0.5 1 calc PR A 1
C7' C 0.2003(8) 0.3794(6) 0.2187(5) 0.0699(16) Uani 0.25 1 d PDU A 2
H7'1 H 0.0654 0.4446 0.2186 0.084 Uiso 0.25 1 calc PR A 2
H7'2 H 0.2914 0.4322 0.1705 0.084 Uiso 0.25 1 calc PR A 2
C8' C 0.268(5) 0.387(3) 0.3258(14) 0.089(7) Uani 0.25 1 d PDU A 2
H8'1 H 0.4142 0.3846 0.3211 0.107 Uiso 0.25 1 calc PR A 2
H8'2 H 0.2362 0.2891 0.3653 0.107 Uiso 0.25 1 calc PR A 2
C9' C 0.151(4) 0.562(3) 0.385(2) 0.113(7) Uani 0.25 1 d PDU A 2
H9'1 H 0.0905 0.6384 0.3339 0.135 Uiso 0.25 1 calc PR A 2
H9'2 H 0.0417 0.5351 0.4342 0.135 Uiso 0.25 1 calc PR A 2
C10' C 0.265(6) 0.635(3) 0.432(3) 0.146(8) Uani 0.25 1 d PDU A 2
H10C H 0.3992 0.6155 0.3941 0.176 Uiso 0.25 1 calc PR A 2
H10D H 0.2763 0.5838 0.4997 0.176 Uiso 0.25 1 calc PR A 2
C11' C 0.200(7) 0.833(3) 0.448(3) 0.162(11) Uani 0.25 1 d PDU A 2
H11C H 0.2683 0.8904 0.3922 0.195 Uiso 0.25 1 calc PR A 2
H11D H 0.0551 0.8606 0.4437 0.195 Uiso 0.25 1 calc PR A 2
C12' C 0.245(8) 0.892(5) 0.542(3) 0.225(19) Uani 0.25 1 d PDU A 2
H12D H 0.1215 0.93 0.5843 0.337 Uiso 0.25 1 calc PR A 2
H12E H 0.3207 0.984 0.5292 0.337 Uiso 0.25 1 calc PR A 2
H12F H 0.3255 0.8025 0.5763 0.337 Uiso 0.25 1 calc PR A 2
C7" C 0.2003(8) 0.3794(6) 0.2187(5) 0.0699(16) Uani 0.25 1 d PDU A 3
H7"1 H 0.0778 0.455 0.2052 0.084 Uiso 0.25 1 calc PR A 3
H7"2 H 0.3177 0.4236 0.186 0.084 Uiso 0.25 1 calc PR A 3
C8" C 0.214(5) 0.357(3) 0.3339(12) 0.081(7) Uani 0.25 1 d PDU A 3
H8"1 H 0.3307 0.2727 0.3453 0.097 Uiso 0.25 1 calc PR A 3
H8"2 H 0.093 0.3158 0.3651 0.097 Uiso 0.25 1 calc PR A 3
C9" C 0.236(5) 0.535(4) 0.390(2) 0.105(7) Uani 0.25 1 d PDU A 3
H9"1 H 0.121 0.618 0.3746 0.126 Uiso 0.25 1 calc PR A 3
H9"2 H 0.2229 0.5178 0.4647 0.126 Uiso 0.25 1 calc PR A 3
C10" C 0.390(5) 0.599(4) 0.369(4) 0.134(9) Uani 0.25 1 d PDU A 3
H10E H 0.3996 0.628 0.2954 0.161 Uiso 0.25 1 calc PR A 3
H10F H 0.5083 0.5164 0.38 0.161 Uiso 0.25 1 calc PR A 3
C11" C 0.394(6) 0.765(4) 0.436(4) 0.156(9) Uani 0.25 1 d PDU A 3
H11E H 0.3922 0.7338 0.5091 0.188 Uiso 0.25 1 calc PR A 3
H11F H 0.521 0.8069 0.4168 0.188 Uiso 0.25 1 calc PR A 3
C12" C 0.235(6) 0.892(4) 0.424(4) 0.186(15) Uani 0.25 1 d PDU A 3
H12G H 0.2866 0.9962 0.4104 0.279 Uiso 0.25 1 calc PR A 3
H12H H 0.1445 0.9039 0.4872 0.279 Uiso 0.25 1 calc PR A 3
H12I H 0.1629 0.8648 0.3676 0.279 Uiso 0.25 1 calc PR A 3

loop_
_atom_site_aniso_label
_atom_site_aniso_U_11
_atom_site_aniso_U_22
_atom_site_aniso_U_33
_atom_site_aniso_U_23
_atom_site_aniso_U_13
_atom_site_aniso_U_12
Br1 0.0343(3) 0.0552(3) 0.1146(5) -0.0202(3) -0.0096(3) -0.0027(2)
N1 0.036(2) 0.046(2) 0.089(3) -0.008(2) -0.006(2) -0.0064(17)
C2 0.032(2) 0.053(3) 0.100(5) -0.002(3) -0.003(3) -0.010(2)
O2 0.0328(18) 0.063(2) 0.161(4) -0.017(2) -0.013(2) -0.0132(16)
N3 0.0222(17) 0.042(2) 0.101(4) -0.005(2) 0.0010(19) -0.0018(15)
C4 0.033(2) 0.047(3) 0.066(4) 0.006(3) -0.008(2) -0.006(2)
N4 0.036(2) 0.047(2) 0.109(4) -0.007(2) -0.010(2) -0.0098(17)
C5 0.027(2) 0.062(3) 0.082(4) -0.006(3) -0.004(2) -0.008(2)
C6 0.031(2) 0.055(3) 0.074(4) -0.005(3) -0.001(2) 0.004(2)
C7 0.056(3) 0.054(3) 0.099(5) -0.013(3) -0.004(3) -0.011(2)
C8 0.107(10) 0.061(7) 0.104(9) -0.037(7) -0.001(8) -0.006(7)
C9 0.165(12) 0.140(12) 0.126(12) -0.013(11) -0.027(11) -0.033(11)
C10 0.178(12) 0.119(10) 0.128(12) -0.006(10) 0.009(11) -0.061(10)
C11 0.179(15) 0.122(12) 0.125(14) -0.012(10) -0.017(12) -0.065(12)
C12 0.210(19) 0.172(17) 0.108(14) -0.014(12) -0.019(14) -0.105(15)
C7' 0.056(3) 0.054(3) 0.099(5) -0.013(3) -0.004(3) -0.011(2)
C8' 0.089(9) 0.082(9) 0.098(9) -0.013(7) -0.008(7) -0.016(7)
C9' 0.140(13) 0.097(13) 0.109(14) -0.001(12) 0.017(12) -0.060(12)
C10' 0.171(14) 0.137(13) 0.139(15) -0.005(14) 0.000(13) -0.055(13)
C11' 0.190(19) 0.153(19) 0.16(2) -0.011(18) -0.002(18) -0.079(18)
C12' 0.28(4) 0.26(4) 0.16(4) 0.04(3) -0.02(4) -0.11(4)
C7" 0.056(3) 0.054(3) 0.099(5) -0.013(3) -0.004(3) -0.011(2)
C8" 0.075(13) 0.058(12) 0.107(13) -0.024(11) 0.001(11) -0.010(11)
C9" 0.115(9) 0.096(9) 0.105(9) -0.011(7) -0.006(7) -0.023(7)
C10" 0.161(15) 0.124(14) 0.120(15) -0.005(14) -0.002(14) -0.037(14)
C11" 0.165(11) 0.152(11) 0.156(11) -0.001(8) -0.013(8) -0.037(8)
C12" 0.23(3) 0.16(3) 0.20(3) 0.04(3) 0.01(3) -0.14(2)

loop_
_atom_type_symbol
_atom_type_description
_atom_type_scat_dispersion_real
_atom_type_scat_dispersion_imag
_atom_type_scat_source
C C 0.0033 0.0016 'International Tables Vol C Tables 4.2.6.8 and 6.1.1.4'
H H 0 0 'International Tables Vol C Tables 4.2.6.8 and 6.1.1.4'
N N 0.0061 0.0033 'International Tables Vol C Tables 4.2.6.8 and 6.1.1.4'
O O 0.0106 0.006 'International Tables Vol C Tables 4.2.6.8 and 6.1.1.4'
Br Br -0.2901 2.4595 'International Tables Vol C Tables 4.2.6.8 and 6.1.1.4'

loop_
_exptl_crystal_face_index_h
_exptl_crystal_face_index_k
_exptl_crystal_face_index_l
_exptl_crystal_face_perp_dist
0 0 1 0.03
0 0 -1 0.03
0 1 0 0.06
0 -1 0 0.06
1 0 0 0.25
-1 0 0 0.25

loop_
_geom_angle_atom_site_label_1
_geom_angle_atom_site_label_2
_geom_angle_atom_site_label_3
_geom_angle
C6 N1 C2 121.1(4)
C6 N1 C7 121.0(4)
C2 N1 C7 117.9(4)
O2 C2 N1 123.9(5)
O2 C2 N3 121.3(4)
N1 C2 N3 114.8(4)
C4 N3 C2 126.2(4)
C4 N3 H3 116.9
C2 N3 H3 116.9
N4 C4 N3 119.9(4)
N4 C4 C5 123.9(4)
N3 C4 C5 116.2(4)
C4 N4 H4A 120
C4 N4 H4B 120
H4A N4 H4B 120
C6 C5 C4 118.6(4)
C6 C5 H5 120.7
C4 C5 H5 120.7
C5 C6 N1 123.1(4)
C5 C6 H6 118.5
N1 C6 H6 118.5
N1 C7 C8 116.8(7)
N1 C7 H7A 108.1
C8 C7 H7A 108.1
N1 C7 H7B 108.1
C8 C7 H7B 108.1
H7A C7 H7B 107.3
C7 C8 C9 104.7(10)
C7 C8 H8A 110.8
C9 C8 H8A 110.8
C7 C8 H8B 110.8
C9 C8 H8B 110.8
H8A C8 H8B 108.9
C10 C9 C8 114.4(15)
C10 C9 H9A 108.7
C8 C9 H9A 108.7
C10 C9 H9B 108.7
C8 C9 H9B 108.7
H9A C9 H9B 107.6
C9 C10 C11 112.5(16)
C9 C10 H10A 109.1
C11 C10 H10A 109.1
C9 C10 H10B 109.1
C11 C10 H10B 109.1
H10A C10 H10B 107.8
C12 C11 C10 113.0(16)
C12 C11 H11A 109
C10 C11 H11A 109
C12 C11 H11B 109
C10 C11 H11B 109
H11A C11 H11B 107.8
C9' C8' H8'1 109.8
C9' C8' H8'2 109.8
H8'1 C8' H8'2 108.3
C10' C9' C8' 113(2)
C10' C9' H9'1 109
C8' C9' H9'1 109
C10' C9' H9'2 109
C8' C9' H9'2 109
H9'1 C9' H9'2 107.8
C9' C10' C11' 116(3)
C9' C10' H10C 108.2
C11' C10' H10C 108.2
C9' C10' H10D 108.2
C11' C10' H10D 108.2
H10C C10' H10D 107.4
C12' C11' C10' 114(3)
C12' C11' H11C 108.8
C10' C11' H11C 108.7
C12' C11' H11D 108.8
C10' C11' H11D 108.8
H11C C11' H11D 107.7
C11' C12' H12D 109.5
C11' C12' H12E 109.5
H12D C12' H12E 109.5
C11' C12' H12F 109.5
H12D C12' H12F 109.5
H12E C12' H12F 109.5
C9" C8" H8"1 109.4
C9" C8" H8"2 109.4
H8"1 C8" H8"2 108
C10" C9" C8" 119(2)
C10" C9" H9"1 107.5
C8" C9" H9"1 107.5
C10" C9" H9"2 107.5
C8" C9" H9"2 107.5
H9"1 C9" H9"2 107
C9" C10" C11" 113(2)
C9" C10" H10E 109
C11" C10" H10E 109
C9" C10" H10F 109
C11" C10" H10F 109
H10E C10" H10F 107.8
C12" C11" C10" 114(3)
C12" C11" H11E 108.8
C10" C11" H11E 108.8
C12" C11" H11F 108.8
C10" C11" H11F 108.8
H11E C11" H11F 107.7

loop_
_geom_bond_atom_site_label_1
_geom_bond_atom_site_label_2
_geom_bond_distance
N1 C6 1.363(6)
N1 C2 1.371(6)
N1 C7 1.474(6)
C2 O2 1.204(5)
C2 N3 1.377(6)
N3 C4 1.354(5)
N3 H3 0.86
C4 N4 1.288(6)
C4 C5 1.417(6)
N4 H4A 0.86
N4 H4B 0.86
C5 C6 1.332(6)
C5 H5 0.93
C6 H6 0.93
C7 C8 1.505(12)
C7 H7A 0.97
C7 H7B 0.97
C8 C9 1.668(15)
C8 H8A 0.97
C8 H8B 0.97
C9 C10 1.227(17)
C9 H9A 0.97
C9 H9B 0.97
C10 C11 1.591(17)
C10 H10A 0.97
C10 H10B 0.97
C11 C12 1.38(2)
C11 H11A 0.97
C11 H11B 0.97
C12 H12A 0.96
C12 H12B 0.96
C12 H12C 0.96
C8' C9' 1.656(18)
C8' H8'1 0.97
C8' H8'2 0.97
C9' C10' 1.23(2)
C9' H9'1 0.97
C9' H9'2 0.97
C10' C11' 1.58(2)
C10' H10C 0.97
C10' H10D 0.97
C11' C12' 1.37(3)
C11' H11C 0.97
C11' H11D 0.97
C12' H12D 0.96
C12' H12E 0.96
C12' H12F 0.96
C8" C9" 1.641(17)
C8" H8"1 0.97
C8" H8"2 0.97
C9" C10" 1.23(2)
C9" H9"1 0.97
C9" H9"2 0.97
C10" C11" 1.60(2)
C10" H10E 0.97
C10" H10F 0.97
C11" C12" 1.38(3)
C11" H11E 0.97
C11" H11F 0.97
C12" H12G 0.96
C12" H12H 0.96
C12" H12I 0.96

loop_
_geom_hbond_atom_site_label_D
_geom_hbond_atom_site_label_H
_geom_hbond_atom_site_label_A
_geom_hbond_distance_DH
_geom_hbond_distance_HA
_geom_hbond_distance_DA
_geom_hbond_angle_DHA
_geom_hbond_site_symmetry_A
N3 H3 Br1 0.86 2.41 3.239(4) 161.1 2_655
N4 H4A Br1 0.86 2.8 3.530(4) 144.2 2_655
N4 H4A Br1 0.86 2.99 3.433(4) 114 1_545
N4 H4B Br1 0.86 2.54 3.385(4) 165.7 2

loop_
_geom_torsion_atom_site_label_1
_geom_torsion_atom_site_label_2
_geom_torsion_atom_site_label_3
_geom_torsion_atom_site_label_4
_geom_torsion
C6 N1 C2 O2 -179.3(6)
C7 N1 C2 O2 2.5(9)
C6 N1 C2 N3 0.3(8)
C7 N1 C2 N3 -177.9(5)
O2 C2 N3 C4 179.5(5)
N1 C2 N3 C4 -0.1(8)
C2 N3 C4 N4 178.7(5)
C2 N3 C4 C5 -0.6(8)
N4 C4 C5 C6 -178.1(5)
N3 C4 C5 C6 1.1(8)
C4 C5 C6 N1 -1.0(8)
C2 N1 C6 C5 0.3(8)
C7 N1 C6 C5 178.4(5)
C6 N1 C7 C8 79.9(10)
C2 N1 C7 C8 -101.9(9)
N1 C7 C8 C9 176.7(9)
C7 C8 C9 C10 -79(2)
C8 C9 C10 C11 -165.4(16)
C9 C10 C11 C12 -173(2)
C8' C9' C10' C11' 154(3)
C9' C10' C11' C12' 144(5)
C8" C9" C10" C11" -176(3)
C9" C10" C11" C12" -60(6)
